data_1565701
loop_
_publ_author_name
'Yang, Li-li'
'Zhou, Jian'
'Zou, Hua-Hong'
'Hu, Feilong'
'Zhao, Jun-Wei'

_publ_section_title
;
 A series of new polynuclear lanthanide(III) clusters prepared in alkylol
 amine
;
_journal_name_full 'Inorganica Chimica Acta'
_journal_page_first 119201
_journal_paper_doi 10.1016/j.ica.2019.119201
_journal_volume 499
_journal_year 2020
_chemical_formula_moiety 'C40 H112 N20 O12 Tm6, 6(Cl), 2(H2 O)'
_chemical_formula_sum 'C40 H116 Cl6 N20 O14 Tm6'
_chemical_formula_weight 2327.81
_space_group_crystal_system monoclinic
_space_group_IT_number 14
_space_group_name_Hall '-P 2ybc'
_space_group_name_H-M_alt 'P 1 21/c 1'
_atom_sites_solution_hydrogens geom
_atom_sites_solution_primary iterative
_cell_angle_alpha 90
_cell_angle_beta 109.204(4)
_cell_angle_gamma 90
_cell_formula_units_Z 2
_cell_length_a 17.415(2)
_cell_length_b 10.0407(11)
_cell_length_c 22.500(3)
_cell_measurement_reflns_used 9142
_cell_measurement_temperature 293(2)
_cell_measurement_theta_max 27.006
_cell_measurement_theta_min 2.405
_cell_volume 3715.4(8)
_computing_cell_refinement 'SAINT v8.37A (Bruker, 2015)'
_computing_data_reduction 'SAINT v8.37A (Bruker, 2015)'
_computing_molecular_graphics 'Olex2 (Dolomanov et al., 2009)'
_computing_publication_material 'Olex2 (Dolomanov et al., 2009)'
_computing_structure_refinement 'XL (Sheldrick, 2008)'
_computing_structure_solution 'olex2.solve (Bourhis et al., 2015)'
_diffrn_ambient_temperature 293.15
_diffrn_measured_fraction_theta_full 0.998
_diffrn_measured_fraction_theta_max 0.998
_diffrn_measurement_device_type 'Bruker P4'
_diffrn_measurement_method '\w scans'
_diffrn_radiation_monochromator graphite
_diffrn_radiation_type MoK\a
_diffrn_radiation_wavelength 0.71073
_diffrn_reflns_av_R_equivalents 0.0834
_diffrn_reflns_av_unetI/netI 0.0693
_diffrn_reflns_Laue_measured_fraction_full 0.998
_diffrn_reflns_Laue_measured_fraction_max 0.998
_diffrn_reflns_limit_h_max 20
_diffrn_reflns_limit_h_min -20
_diffrn_reflns_limit_k_max 11
_diffrn_reflns_limit_k_min -11
_diffrn_reflns_limit_l_max 25
_diffrn_reflns_limit_l_min -26
_diffrn_reflns_number 30750
_diffrn_reflns_point_group_measured_fraction_full 0.998
_diffrn_reflns_point_group_measured_fraction_max 0.998
_diffrn_reflns_theta_full 25.098
_diffrn_reflns_theta_max 25.098
_diffrn_reflns_theta_min 2.786
_diffrn_standards_number 0
_exptl_absorpt_coefficient_mu 7.366
_exptl_absorpt_correction_T_max 0.7456
_exptl_absorpt_correction_T_min 0.5116
_exptl_absorpt_correction_type multi-scan
_exptl_absorpt_process_details
'SADABS-2016/2 (Bruker,2016/2) was used for absorption correction. wR2(int) was 0.1547 before and 0.0700 after correction. The Ratio of minimum to maximum transmission is 0.6862. The \l/2 correction factor is Not present.'
_exptl_crystal_colour colourless
_exptl_crystal_colour_primary colourless
_exptl_crystal_density_diffrn 2.078
_exptl_crystal_description block
_exptl_crystal_F_000 2240
_exptl_crystal_size_max 0.067
_exptl_crystal_size_mid 0.041
_exptl_crystal_size_min 0.019
_refine_diff_density_max 1.408
_refine_diff_density_min -1.340
_refine_diff_density_rms 0.190
_refine_ls_extinction_coef .
_refine_ls_extinction_method none
_refine_ls_goodness_of_fit_ref 1.028
_refine_ls_hydrogen_treatment constr
_refine_ls_matrix_type full
_refine_ls_number_parameters 397
_refine_ls_number_reflns 6590
_refine_ls_number_restraints 0
_refine_ls_restrained_S_all 1.028
_refine_ls_R_factor_all 0.0648
_refine_ls_R_factor_gt 0.0383
_refine_ls_shift/su_max 0.002
_refine_ls_shift/su_mean 0.000
_refine_ls_structure_factor_coef Fsqd
_refine_ls_weighting_details 'w=1/[\s^2^(Fo^2^)+(0.0276P)^2^+14.2038P] where P=(Fo^2^+2Fc^2^)/3'
_refine_ls_weighting_scheme calc
_refine_ls_wR_factor_gt 0.0773
_refine_ls_wR_factor_ref 0.0869
_reflns_Friedel_coverage 0.000
_reflns_Friedel_fraction_full .
_reflns_Friedel_fraction_max .
_reflns_number_gt 4996
_reflns_number_total 6590
_reflns_threshold_expression 'I > 2\s(I)'
_cod_data_source_file ICA-2020-499-119201.cif
_cod_data_source_block 2g
_cod_original_cell_volume 3715.4(7)
_cod_database_code 1565701
_shelx_space_group_comment
;
The symmetry employed for this shelxl refinement is uniquely defined
by the following loop, which should always be used as a source of
symmetry information in preference to the above space-group names.
They are only intended as comments.
;
_shelx_estimated_absorpt_t_max 0.873
_shelx_estimated_absorpt_t_min 0.638
_olex2_refinement_description
;
1. Fixed Uiso
 At 1.2 times of:
  All C(H,H) groups, All N(H) groups, All N(H,H) groups, All O(H) groups
2. Others
 Fixed Sof: O2W(0.5) O3W(0.5)
3.a Ternary CH refined with riding coordinates:
 O1W(H1W), N1(H1), N3(H3), N5(H5), N7(H7), N9(H9)
3.b Secondary CH2 refined with riding coordinates:
 C1(H1A,H1B), C2(H2A,H2B), C5(H5A,H5B), C6(H6A,H6B), C7(H7A,H7B), C8(H8A,H8B),
 C9(H9A,H9B), C10(H10A,H10B), C11(H11A,H11B), C12(H12A,H12B), C13(H13A,H13B),
 C14(H14A,H14B), C16(H16A,H16B), C17(H17A,H17B), C19(H19A,H19B), C20(H20A,H20B),
  C22(H22A,H22B), C23(H23A,H23B), C24(H24A,H24B), C25(H25A,H25B), N2(H2C,H2D),
 N4(H4A,H4B), N6(H6C,H6D), N8(H8C,H8D), N10(H10C,H10D)
;

loop_
_space_group_symop_operation_xyz
'x, y, z'
'-x, y+1/2, -z+1/2'
'-x, -y, -z'
'x, -y-1/2, z-1/2'

loop_
_atom_site_label
_atom_site_type_symbol
_atom_site_fract_x
_atom_site_fract_y
_atom_site_fract_z
_atom_site_U_iso_or_equiv
_atom_site_adp_type
_atom_site_occupancy
_atom_site_site_symmetry_order
_atom_site_calc_flag
_atom_site_refinement_flags_posn
_atom_site_refinement_flags_adp
_atom_site_refinement_flags_occupancy
_atom_site_disorder_assembly
_atom_site_disorder_group
Tm1 Tm 0.79980(2) 0.43766(4) 0.57185(2) 0.02098(11) Uani 1 1 d . . . . .
Tm2 Tm 0.74469(2) 0.37863(4) 0.70224(2) 0.02225(11) Uani 1 1 d . . . . .
Tm3 Tm 0.59721(2) 0.52346(4) 0.56597(2) 0.01983(10) Uani 1 1 d . . . . .
Cl3 Cl 1.08329(16) 0.6211(3) 0.60675(11) 0.0461(6) Uani 1 1 d . . . . .
Cl2 Cl 1.19216(17) 0.3334(3) 0.81947(12) 0.0513(7) Uani 1 1 d . . . . .
Cl1 Cl 0.6398(2) 0.3981(3) 0.89830(12) 0.0603(8) Uani 1 1 d . . . . .
O1W O 0.7323(3) 0.5533(5) 0.6307(2) 0.0204(12) Uani 1 1 d . . . . .
H1W H 0.751040 0.642545 0.646627 0.024 Uiso 1 1 calc R . . . .
O1 O 0.7049(4) 0.3132(6) 0.6000(2) 0.0308(14) Uani 1 1 d . . . . .
O2 O 0.5056(3) 0.6161(5) 0.4769(2) 0.0255(13) Uani 1 1 d . . . . .
O2W O 0.6140(7) 0.6644(12) 0.8250(5) 0.033(3) Uani 0.5 1 d . . P . .
O3W O 1.1126(7) 0.3400(10) 0.6694(4) 0.023(3) Uani 0.5 1 d . . P . .
O3 O 0.8600(4) 0.3731(6) 0.6724(3) 0.0346(15) Uani 1 1 d . . . . .
O4 O 0.6111(4) 0.4313(6) 0.6622(2) 0.0295(14) Uani 1 1 d . . . . .
O5 O 0.6774(4) 0.4989(6) 0.5052(2) 0.0272(14) Uani 1 1 d . . . . .
C1 C 0.9353(6) 0.4050(15) 0.7170(5) 0.073(4) Uani 1 1 d . . . . .
H1A H 0.941741 0.501049 0.719122 0.088 Uiso 1 1 calc R . . . .
H1B H 0.978406 0.368082 0.703612 0.088 Uiso 1 1 calc R . . . .
C2 C 0.9432(7) 0.3556(17) 0.7780(5) 0.083(5) Uani 1 1 d . . . . .
H2A H 0.991407 0.394346 0.808117 0.100 Uiso 1 1 calc R . . . .
H2B H 0.951239 0.259938 0.778312 0.100 Uiso 1 1 calc R . . . .
C5 C 0.5807(6) 0.2776(10) 0.7317(4) 0.040(2) Uani 1 1 d . . . . .
H5A H 0.546992 0.263037 0.757867 0.048 Uiso 1 1 calc R . . . .
H5B H 0.572354 0.203841 0.702378 0.048 Uiso 1 1 calc R . . . .
C6 C 0.5565(6) 0.4083(11) 0.6953(4) 0.040(3) Uani 1 1 d . . . . .
H6A H 0.501352 0.402129 0.666176 0.048 Uiso 1 1 calc R . . . .
H6B H 0.558849 0.481092 0.724232 0.048 Uiso 1 1 calc R . . . .
C7 C 0.5837(7) 0.8580(9) 0.5978(5) 0.048(3) Uani 1 1 d . . . . .
H7A H 0.620274 0.929822 0.617927 0.057 Uiso 1 1 calc R . . . .
H7B H 0.534463 0.897187 0.569179 0.057 Uiso 1 1 calc R . . . .
C8 C 0.5634(7) 0.7780(11) 0.6466(4) 0.051(3) Uani 1 1 d . . . . .
H8A H 0.612825 0.746811 0.678123 0.061 Uiso 1 1 calc R . . . .
H8B H 0.533639 0.832269 0.667267 0.061 Uiso 1 1 calc R . . . .
C9 C 0.5967(6) 0.8064(9) 0.4940(4) 0.033(2) Uani 1 1 d . . . . .
H9A H 0.635333 0.770898 0.475371 0.040 Uiso 1 1 calc R . . . .
H9B H 0.595196 0.902444 0.489003 0.040 Uiso 1 1 calc R . . . .
C10 C 0.5148(6) 0.7500(9) 0.4614(4) 0.042(3) Uani 1 1 d . . . . .
H10A H 0.474667 0.803618 0.471874 0.051 Uiso 1 1 calc R . . . .
H10B H 0.503589 0.756493 0.416362 0.051 Uiso 1 1 calc R . . . .
C11 C 0.6958(6) 0.1510(9) 0.7996(4) 0.039(2) Uani 1 1 d . . . . .
H11A H 0.653661 0.107697 0.811960 0.046 Uiso 1 1 calc R . . . .
H11B H 0.743300 0.162000 0.836791 0.046 Uiso 1 1 calc R . . . .
C12 C 0.7170(7) 0.0672(9) 0.7521(4) 0.044(3) Uani 1 1 d . . . . .
H12A H 0.739020 -0.017431 0.770797 0.053 Uiso 1 1 calc R . . . .
H12B H 0.668360 0.049634 0.716571 0.053 Uiso 1 1 calc R . . . .
C13 C 0.8836(8) 0.5058(11) 0.8349(5) 0.058(3) Uani 1 1 d . . . . .
H13A H 0.908281 0.573372 0.816240 0.069 Uiso 1 1 calc R . . . .
H13B H 0.919553 0.489576 0.877498 0.069 Uiso 1 1 calc R . . . .
C14 C 0.8043(8) 0.5534(13) 0.8365(5) 0.065(4) Uani 1 1 d . . . . .
H14A H 0.781501 0.488567 0.857977 0.078 Uiso 1 1 calc R . . . .
H14B H 0.811611 0.636439 0.859805 0.078 Uiso 1 1 calc R . . . .
C16 C 0.6889(6) 0.1853(9) 0.5735(4) 0.037(2) Uani 1 1 d . . . . .
H16A H 0.644366 0.190872 0.533995 0.045 Uiso 1 1 calc R . . . .
H16B H 0.671572 0.128387 0.601543 0.045 Uiso 1 1 calc R . . . .
C17 C 0.7599(6) 0.1231(9) 0.5618(4) 0.040(2) Uani 1 1 d . . . . .
H17A H 0.803795 0.110633 0.601203 0.048 Uiso 1 1 calc R . . . .
H17B H 0.744935 0.036691 0.542032 0.048 Uiso 1 1 calc R . . . .
C19 C 0.8591(7) 0.1644(10) 0.5084(5) 0.053(3) Uani 1 1 d . . . . .
H19A H 0.860379 0.198515 0.468341 0.063 Uiso 1 1 calc R . . . .
H19B H 0.857907 0.067943 0.506098 0.063 Uiso 1 1 calc R . . . .
C20 C 0.9342(7) 0.2087(10) 0.5600(5) 0.052(3) Uani 1 1 d . . . . .
H20A H 0.935158 0.169487 0.599680 0.063 Uiso 1 1 calc R . . . .
H20B H 0.982262 0.179366 0.551030 0.063 Uiso 1 1 calc R . . . .
C22 C 0.6674(6) 0.5074(9) 0.4403(4) 0.033(2) Uani 1 1 d . . . . .
H22A H 0.615008 0.546959 0.417857 0.040 Uiso 1 1 calc R . . . .
H22B H 0.668866 0.418919 0.423429 0.040 Uiso 1 1 calc R . . . .
C23 C 0.7345(6) 0.5915(10) 0.4314(4) 0.037(2) Uani 1 1 d . . . . .
H23A H 0.731844 0.587892 0.387705 0.044 Uiso 1 1 calc R . . . .
H23B H 0.727226 0.683406 0.441684 0.044 Uiso 1 1 calc R . . . .
C24 C 0.8768(6) 0.6488(10) 0.4874(4) 0.039(2) Uani 1 1 d . . . . .
H24A H 0.868420 0.707314 0.451499 0.046 Uiso 1 1 calc R . . . .
H24B H 0.930171 0.608495 0.497100 0.046 Uiso 1 1 calc R . . . .
C25 C 0.8728(6) 0.7294(9) 0.5439(4) 0.041(2) Uani 1 1 d . . . . .
H25A H 0.914143 0.798240 0.554054 0.049 Uiso 1 1 calc R . . . .
H25B H 0.820050 0.772085 0.533853 0.049 Uiso 1 1 calc R . . . .
N1 N 0.7864(5) 0.2125(7) 0.5199(3) 0.0326(18) Uani 1 1 d . . . . .
H1 H 0.742367 0.217426 0.479371 0.039 Uiso 1 1 calc R . . . .
N2 N 0.9341(5) 0.3529(8) 0.5647(4) 0.043(2) Uani 1 1 d . . . . .
H2C H 0.942482 0.388172 0.531036 0.051 Uiso 1 1 calc R . . . .
H2D H 0.974504 0.378613 0.598612 0.051 Uiso 1 1 calc R . . . .
N3 N 0.6230(5) 0.7726(7) 0.5614(3) 0.0333(19) Uani 1 1 d . . . . .
H3 H 0.681841 0.787116 0.578724 0.040 Uiso 1 1 calc R . . . .
N4 N 0.5144(5) 0.6663(7) 0.6158(4) 0.039(2) Uani 1 1 d . . . . .
H4A H 0.469537 0.694969 0.586389 0.047 Uiso 1 1 calc R . . . .
H4B H 0.499876 0.618504 0.643694 0.047 Uiso 1 1 calc R . . . .
N5 N 0.8731(5) 0.3837(8) 0.7985(3) 0.040(2) Uani 1 1 d . . . . .
H5 H 0.869037 0.310535 0.826077 0.048 Uiso 1 1 calc R . . . .
N6 N 0.7481(5) 0.5743(8) 0.7722(3) 0.042(2) Uani 1 1 d . . . . .
H6C H 0.763229 0.646412 0.755955 0.050 Uiso 1 1 calc R . . . .
H6D H 0.698292 0.588651 0.773672 0.050 Uiso 1 1 calc R . . . .
N7 N 0.6668(4) 0.2834(7) 0.7713(3) 0.0290(17) Uani 1 1 d . . . . .
H7 H 0.671742 0.346434 0.805648 0.035 Uiso 1 1 calc R . . . .
N8 N 0.7769(5) 0.1362(7) 0.7304(3) 0.0369(19) Uani 1 1 d . . . . .
H8C H 0.780758 0.093898 0.696708 0.044 Uiso 1 1 calc R . . . .
H8D H 0.825152 0.131326 0.760380 0.044 Uiso 1 1 calc R . . . .
N9 N 0.8141(5) 0.5440(7) 0.4716(3) 0.0308(18) Uani 1 1 d . . . . .
H9 H 0.831681 0.474046 0.448560 0.037 Uiso 1 1 calc R . . . .
N10 N 0.8858(5) 0.6401(7) 0.5984(3) 0.0337(19) Uani 1 1 d . . . . .
H10C H 0.874876 0.684160 0.628984 0.040 Uiso 1 1 calc R . . . .
H10D H 0.937888 0.616041 0.612736 0.040 Uiso 1 1 calc R . . . .

loop_
_atom_site_aniso_label
_atom_site_aniso_U_11
_atom_site_aniso_U_22
_atom_site_aniso_U_33
_atom_site_aniso_U_23
_atom_site_aniso_U_13
_atom_site_aniso_U_12
Tm1 0.0198(2) 0.0237(2) 0.02118(19) -0.00037(15) 0.00918(16) -0.00046(16)
Tm2 0.0238(2) 0.0255(2) 0.01786(18) 0.00082(14) 0.00754(16) -0.00075(16)
Tm3 0.0182(2) 0.02208(19) 0.01886(18) 0.00225(14) 0.00568(15) -0.00241(16)
Cl3 0.0354(15) 0.0615(17) 0.0432(14) -0.0128(12) 0.0154(12) -0.0018(13)
Cl2 0.0589(18) 0.0368(14) 0.0605(16) 0.0214(12) 0.0226(14) 0.0076(13)
Cl1 0.069(2) 0.071(2) 0.0405(14) -0.0062(13) 0.0173(14) 0.0078(16)
O1W 0.020(3) 0.016(3) 0.024(3) -0.001(2) 0.007(2) -0.004(2)
O1 0.040(4) 0.027(3) 0.032(3) -0.008(3) 0.019(3) -0.010(3)
O2 0.021(3) 0.025(3) 0.028(3) 0.005(2) 0.004(3) -0.007(3)
O2W 0.030(7) 0.035(7) 0.036(7) 0.006(5) 0.013(6) 0.019(6)
O3W 0.027(7) 0.013(5) 0.021(5) -0.005(4) -0.002(5) -0.003(5)
O3 0.021(3) 0.049(4) 0.034(3) 0.010(3) 0.009(3) 0.010(3)
O4 0.031(4) 0.038(4) 0.022(3) 0.011(3) 0.013(3) 0.004(3)
O5 0.030(4) 0.035(4) 0.022(3) 0.002(2) 0.014(3) 0.000(3)
C1 0.024(6) 0.148(13) 0.042(6) 0.015(7) 0.003(5) 0.014(7)
C2 0.031(7) 0.165(15) 0.048(7) 0.010(8) 0.006(6) -0.012(8)
C5 0.030(6) 0.053(6) 0.038(5) 0.012(5) 0.013(4) -0.007(5)
C6 0.024(5) 0.075(7) 0.019(4) 0.008(4) 0.004(4) -0.013(5)
C7 0.071(8) 0.024(5) 0.055(6) -0.012(4) 0.032(6) -0.006(5)
C8 0.061(8) 0.054(7) 0.042(6) -0.004(5) 0.025(5) -0.006(6)
C9 0.038(6) 0.023(5) 0.040(5) 0.004(4) 0.015(5) -0.013(4)
C10 0.047(7) 0.031(5) 0.039(5) 0.008(4) 0.002(5) -0.009(5)
C11 0.046(6) 0.046(6) 0.030(5) 0.014(4) 0.021(5) 0.003(5)
C12 0.063(8) 0.029(5) 0.045(6) 0.011(4) 0.023(5) -0.008(5)
C13 0.063(9) 0.050(7) 0.049(6) -0.005(5) 0.005(6) 0.003(6)
C14 0.075(10) 0.074(9) 0.039(6) -0.030(6) 0.009(6) -0.013(7)
C16 0.048(7) 0.033(5) 0.035(5) -0.008(4) 0.019(5) -0.015(5)
C17 0.054(7) 0.029(5) 0.040(5) -0.006(4) 0.021(5) -0.013(5)
C19 0.069(8) 0.033(6) 0.069(7) -0.004(5) 0.041(7) 0.007(6)
C20 0.049(7) 0.042(6) 0.073(7) 0.019(6) 0.030(6) 0.016(6)
C22 0.026(5) 0.047(6) 0.026(5) -0.001(4) 0.008(4) -0.005(4)
C23 0.032(6) 0.049(6) 0.027(5) 0.003(4) 0.007(4) 0.009(5)
C24 0.036(6) 0.048(6) 0.040(5) 0.005(4) 0.024(5) -0.009(5)
C25 0.047(7) 0.027(5) 0.049(6) 0.002(4) 0.019(5) -0.011(5)
N1 0.039(5) 0.029(4) 0.036(4) 0.000(3) 0.020(4) 0.004(4)
N2 0.033(5) 0.049(5) 0.045(5) 0.004(4) 0.010(4) 0.003(4)
N3 0.035(5) 0.026(4) 0.034(4) 0.003(3) 0.005(4) -0.008(4)
N4 0.043(5) 0.030(4) 0.053(5) 0.007(4) 0.026(4) 0.001(4)
N5 0.041(5) 0.043(5) 0.033(4) 0.000(4) 0.008(4) -0.004(4)
N6 0.049(6) 0.039(5) 0.036(4) -0.007(4) 0.014(4) 0.000(4)
N7 0.032(4) 0.039(4) 0.015(3) 0.007(3) 0.007(3) -0.001(4)
N8 0.046(5) 0.036(5) 0.035(4) 0.000(3) 0.023(4) -0.004(4)
N9 0.032(5) 0.039(5) 0.026(4) -0.003(3) 0.016(3) -0.001(4)
N10 0.029(4) 0.042(5) 0.032(4) -0.010(3) 0.012(3) -0.009(4)

loop_
_atom_type_symbol
_atom_type_description
_atom_type_scat_dispersion_real
_atom_type_scat_dispersion_imag
_atom_type_scat_source
C C 0.0033 0.0016 'International Tables Vol C Tables 4.2.6.8 and 6.1.1.4'
H H 0.0000 0.0000 'International Tables Vol C Tables 4.2.6.8 and 6.1.1.4'
N N 0.0061 0.0033 'International Tables Vol C Tables 4.2.6.8 and 6.1.1.4'
O O 0.0106 0.0060 'International Tables Vol C Tables 4.2.6.8 and 6.1.1.4'
Cl Cl 0.1484 0.1585 'International Tables Vol C Tables 4.2.6.8 and 6.1.1.4'
Tm Tm -0.3139 5.2483 'International Tables Vol C Tables 4.2.6.8 and 6.1.1.4'

loop_
_geom_angle_atom_site_label_1
_geom_angle_atom_site_label_2
_geom_angle_atom_site_label_3
_geom_angle
_geom_angle_site_symmetry_1
_geom_angle_site_symmetry_3
Tm2 Tm1 Tm3 61.606(11) . .
O1W Tm1 Tm2 43.01(12) . .
O1W Tm1 Tm3 39.99(12) . .
O1W Tm1 N1 135.9(2) . .
O1W Tm1 N2 147.5(2) . .
O1W Tm1 N9 119.9(2) . .
O1W Tm1 N10 80.4(2) . .
O1 Tm1 Tm2 41.21(13) . .
O1 Tm1 Tm3 50.22(15) . .
O1 Tm1 O1W 65.09(19) . .
O1 Tm1 N1 71.2(2) . .
O1 Tm1 N2 126.1(2) . .
O1 Tm1 N9 138.0(2) . .
O1 Tm1 N10 143.6(2) . .
O3 Tm1 Tm2 42.18(16) . .
O3 Tm1 Tm3 103.45(16) . .
O3 Tm1 O1W 74.30(19) . .
O3 Tm1 O1 73.1(2) . .
O3 Tm1 N1 98.6(2) . .
O3 Tm1 N2 80.4(2) . .
O3 Tm1 N9 148.2(2) . .
O3 Tm1 N10 87.1(2) . .
O5 Tm1 Tm2 98.45(14) . .
O5 Tm1 Tm3 37.47(14) . .
O5 Tm1 O1W 72.56(18) . .
O5 Tm1 O1 74.1(2) . .
O5 Tm1 O3 140.6(2) . .
O5 Tm1 N1 90.7(2) . .
O5 Tm1 N2 137.6(2) . .
O5 Tm1 N9 69.4(2) . .
O5 Tm1 N10 107.5(2) . .
N1 Tm1 Tm2 103.46(16) . .
N1 Tm1 Tm3 104.94(18) . .
N1 Tm1 N2 67.5(3) . .
N1 Tm1 N9 89.2(2) . .
N2 Tm1 Tm2 121.27(18) . .
N2 Tm1 Tm3 172.12(18) . .
N2 Tm1 N9 74.2(2) . .
N9 Tm1 Tm2 162.76(17) . .
N9 Tm1 Tm3 104.17(17) . .
N10 Tm1 Tm2 104.66(16) . .
N10 Tm1 Tm3 108.70(18) . .
N10 Tm1 N1 143.5(3) . .
N10 Tm1 N2 78.1(3) . .
N10 Tm1 N9 69.3(2) . .
Tm1 Tm2 Tm3 61.478(13) . .
O1W Tm2 Tm1 43.14(13) . .
O1W Tm2 Tm3 39.89(13) . .
O1W Tm2 N5 115.2(2) . .
O1W Tm2 N6 79.8(2) . .
O1W Tm2 N7 138.5(2) . .
O1W Tm2 N8 148.8(2) . .
O1 Tm2 Tm1 42.29(15) . .
O1 Tm2 Tm3 50.13(15) . .
O1 Tm2 O1W 65.93(19) . .
O1 Tm2 O3 72.8(2) . .
O1 Tm2 N5 139.1(2) . .
O1 Tm2 N6 143.1(2) . .
O1 Tm2 N7 117.5(2) . .
O1 Tm2 N8 86.8(2) . .
O3 Tm2 Tm1 40.75(13) . .
O3 Tm2 Tm3 101.91(13) . .
O3 Tm2 O1W 73.24(19) . .
O3 Tm2 N5 69.2(2) . .
O3 Tm2 N6 110.9(3) . .
O3 Tm2 N7 148.1(2) . .
O3 Tm2 N8 84.7(2) . .
O4 Tm2 Tm1 99.19(13) . .
O4 Tm2 Tm3 38.19(13) . .
O4 Tm2 O1W 72.61(19) . .
O4 Tm2 O1 74.6(2) . .
O4 Tm2 O3 139.92(19) . .
O4 Tm2 N5 146.3(2) . .
O4 Tm2 N6 82.8(2) . .
O4 Tm2 N7 69.4(2) . .
O4 Tm2 N8 116.0(2) . .
N5 Tm2 Tm1 107.99(19) . .
N5 Tm2 Tm3 153.70(18) . .
N5 Tm2 N7 89.1(2) . .
N6 Tm2 Tm1 116.57(19) . .
N6 Tm2 Tm3 94.66(17) . .
N6 Tm2 N5 67.6(3) . .
N6 Tm2 N7 79.6(3) . .
N6 Tm2 N8 129.7(2) . .
N7 Tm2 Tm1 159.75(15) . .
N7 Tm2 Tm3 107.23(15) . .
N8 Tm2 Tm1 106.21(16) . .
N8 Tm2 Tm3 129.75(17) . .
N8 Tm2 N5 75.3(3) . .
N8 Tm2 N7 66.9(2) . .
Tm1 Tm3 Tm2 56.916(11) . .
Tm1 Tm3 Tm3 128.547(17) . 3_666
Tm2 Tm3 Tm3 146.622(17) . 3_666
O1W Tm3 Tm1 40.07(13) . .
O1W Tm3 Tm2 39.85(12) . .
O1W Tm3 Tm3 167.09(13) . 3_666
O1W Tm3 O1 58.25(17) . .
O1W Tm3 N3 75.3(2) . .
O1W Tm3 N4 104.6(2) . .
O1 Tm3 Tm1 40.23(12) . .
O1 Tm3 Tm2 39.16(11) . .
O1 Tm3 Tm3 118.73(11) . 3_666
O2 Tm3 Tm1 121.23(14) . .
O2 Tm3 Tm1 120.35(15) 3_666 .
O2 Tm3 Tm2 178.15(15) . .
O2 Tm3 Tm2 111.19(13) 3_666 .
O2 Tm3 Tm3 35.46(13) 3_666 3_666
O2 Tm3 Tm3 34.06(13) . 3_666
O2 Tm3 O1W 148.11(18) 3_666 .
O2 Tm3 O1W 138.96(18) . .
O2 Tm3 O1 139.60(18) . .
O2 Tm3 O1 90.87(18) 3_666 .
O2 Tm3 O2 69.5(2) 3_666 .
O2 Tm3 O4 88.6(2) 3_666 .
O2 Tm3 O5 103.8(2) 3_666 .
O2 Tm3 N3 69.5(2) . .
O2 Tm3 N3 136.6(2) 3_666 .
O2 Tm3 N4 80.0(2) . .
O2 Tm3 N4 93.1(2) 3_666 .
O4 Tm3 Tm1 94.07(15) . .
O4 Tm3 Tm2 37.60(15) . .
O4 Tm3 Tm3 119.17(15) . 3_666
O4 Tm3 O1W 72.04(19) . .
O4 Tm3 O1 65.07(19) . .
O4 Tm3 O2 144.2(2) . .
O4 Tm3 N3 117.9(2) . .
O4 Tm3 N4 73.1(2) . .
O5 Tm3 Tm1 37.17(14) . .
O5 Tm3 Tm2 93.49(14) . .
O5 Tm3 Tm3 94.87(14) . 3_666
O5 Tm3 O1W 72.35(19) . .
O5 Tm3 O1 65.56(18) . .
O5 Tm3 O2 84.7(2) . .
O5 Tm3 O4 129.1(2) . .
O5 Tm3 N3 86.1(2) . .
O5 Tm3 N4 151.6(2) . .
N3 Tm3 Tm1 93.04(18) . .
N3 Tm3 Tm2 110.19(15) . .
N3 Tm3 Tm3 102.59(16) . 3_666
N3 Tm3 O1 130.5(2) . .
N4 Tm3 Tm1 144.31(18) . .
N4 Tm3 Tm2 101.64(17) . .
N4 Tm3 Tm3 85.65(18) . 3_666
N4 Tm3 O1 137.9(2) . .
N4 Tm3 N3 66.2(3) . .
Tm1 O1W H1W 119.3 . .
Tm2 O1W Tm1 93.85(18) . .
Tm2 O1W Tm3 100.27(19) . .
Tm2 O1W H1W 119.3 . .
Tm3 O1W Tm1 99.93(18) . .
Tm3 O1W H1W 119.3 . .
Tm1 O1 Tm3 89.55(18) . .
Tm2 O1 Tm1 96.5(2) . .
Tm2 O1 Tm3 90.71(18) . .
C16 O1 Tm1 115.9(5) . .
C16 O1 Tm2 130.3(5) . .
C16 O1 Tm3 124.0(5) . .
Tm3 O2 Tm3 110.5(2) 3_666 .
C10 O2 Tm3 129.3(5) . 3_666
C10 O2 Tm3 119.7(5) . .
Tm1 O3 Tm2 97.1(2) . .
C1 O3 Tm1 132.1(7) . .
C1 O3 Tm2 118.9(6) . .
Tm2 O4 Tm3 104.2(2) . .
C6 O4 Tm2 122.5(5) . .
C6 O4 Tm3 133.3(5) . .
Tm1 O5 Tm3 105.4(2) . .
C22 O5 Tm1 118.2(5) . .
C22 O5 Tm3 136.4(5) . .
O3 C1 H1A 109.1 . .
O3 C1 H1B 109.1 . .
O3 C1 C2 112.5(11) . .
H1A C1 H1B 107.8 . .
C2 C1 H1A 109.1 . .
C2 C1 H1B 109.1 . .
C1 C2 H2A 108.7 . .
C1 C2 H2B 108.7 . .
C1 C2 N5 114.1(10) . .
H2A C2 H2B 107.6 . .
N5 C2 H2A 108.7 . .
N5 C2 H2B 108.7 . .
H5A C5 H5B 108.2 . .
C6 C5 H5A 109.7 . .
C6 C5 H5B 109.7 . .
N7 C5 H5A 109.7 . .
N7 C5 H5B 109.7 . .
N7 C5 C6 109.7(7) . .
O4 C6 C5 107.9(8) . .
O4 C6 H6A 110.1 . .
O4 C6 H6B 110.1 . .
C5 C6 H6A 110.1 . .
C5 C6 H6B 110.1 . .
H6A C6 H6B 108.4 . .
H7A C7 H7B 108.1 . .
C8 C7 H7A 109.5 . .
C8 C7 H7B 109.5 . .
C8 C7 N3 110.8(8) . .
N3 C7 H7A 109.5 . .
N3 C7 H7B 109.5 . .
C7 C8 H8A 110.1 . .
C7 C8 H8B 110.1 . .
H8A C8 H8B 108.4 . .
N4 C8 C7 108.1(8) . .
N4 C8 H8A 110.1 . .
N4 C8 H8B 110.1 . .
H9A C9 H9B 108.2 . .
C10 C9 H9A 109.6 . .
C10 C9 H9B 109.6 . .
N3 C9 H9A 109.6 . .
N3 C9 H9B 109.6 . .
N3 C9 C10 110.1(7) . .
O2 C10 C9 114.2(7) . .
O2 C10 H10A 108.7 . .
O2 C10 H10B 108.7 . .
C9 C10 H10A 108.7 . .
C9 C10 H10B 108.7 . .
H10A C10 H10B 107.6 . .
H11A C11 H11B 108.3 . .
C12 C11 H11A 109.9 . .
C12 C11 H11B 109.9 . .
N7 C11 H11A 109.9 . .
N7 C11 H11B 109.9 . .
N7 C11 C12 109.0(7) . .
C11 C12 H12A 109.7 . .
C11 C12 H12B 109.7 . .
H12A C12 H12B 108.2 . .
N8 C12 C11 110.0(8) . .
N8 C12 H12A 109.7 . .
N8 C12 H12B 109.7 . .
H13A C13 H13B 108.2 . .
C14 C13 H13A 109.6 . .
C14 C13 H13B 109.6 . .
N5 C13 H13A 109.6 . .
N5 C13 H13B 109.6 . .
N5 C13 C14 110.1(9) . .
C13 C14 H14A 109.6 . .
C13 C14 H14B 109.6 . .
H14A C14 H14B 108.1 . .
N6 C14 C13 110.4(9) . .
N6 C14 H14A 109.6 . .
N6 C14 H14B 109.6 . .
O1 C16 H16A 108.9 . .
O1 C16 H16B 108.9 . .
O1 C16 C17 113.5(8) . .
H16A C16 H16B 107.7 . .
C17 C16 H16A 108.9 . .
C17 C16 H16B 108.9 . .
C16 C17 H17A 110.1 . .
C16 C17 H17B 110.1 . .
H17A C17 H17B 108.4 . .
N1 C17 C16 108.0(8) . .
N1 C17 H17A 110.1 . .
N1 C17 H17B 110.1 . .
H19A C19 H19B 108.1 . .
C20 C19 H19A 109.5 . .
C20 C19 H19B 109.5 . .
N1 C19 H19A 109.5 . .
N1 C19 H19B 109.5 . .
N1 C19 C20 110.5(8) . .
C19 C20 H20A 109.8 . .
C19 C20 H20B 109.8 . .
H20A C20 H20B 108.3 . .
N2 C20 C19 109.2(8) . .
N2 C20 H20A 109.8 . .
N2 C20 H20B 109.8 . .
O5 C22 H22A 109.8 . .
O5 C22 H22B 109.8 . .
O5 C22 C23 109.4(7) . .
H22A C22 H22B 108.2 . .
C23 C22 H22A 109.8 . .
C23 C22 H22B 109.8 . .
C22 C23 H23A 109.5 . .
C22 C23 H23B 109.5 . .
H23A C23 H23B 108.1 . .
N9 C23 C22 110.7(7) . .
N9 C23 H23A 109.5 . .
N9 C23 H23B 109.5 . .
H24A C24 H24B 108.1 . .
C25 C24 H24A 109.6 . .
C25 C24 H24B 109.6 . .
N9 C24 H24A 109.6 . .
N9 C24 H24B 109.6 . .
N9 C24 C25 110.2(7) . .
C24 C25 H25A 109.8 . .
C24 C25 H25B 109.8 . .
H25A C25 H25B 108.2 . .
N10 C25 C24 109.4(7) . .
N10 C25 H25A 109.8 . .
N10 C25 H25B 109.8 . .
Tm1 N1 H1 108.1 . .
C17 N1 Tm1 104.4(5) . .
C17 N1 H1 108.1 . .
C19 N1 Tm1 115.2(6) . .
C19 N1 C17 112.5(7) . .
C19 N1 H1 108.1 . .
Tm1 N2 H2C 109.4 . .
Tm1 N2 H2D 109.4 . .
C20 N2 Tm1 111.2(6) . .
C20 N2 H2C 109.4 . .
C20 N2 H2D 109.4 . .
H2C N2 H2D 108.0 . .
Tm3 N3 H3 107.7 . .
C7 N3 Tm3 115.0(5) . .
C7 N3 H3 107.7 . .
C9 N3 Tm3 105.6(5) . .
C9 N3 C7 112.8(7) . .
C9 N3 H3 107.7 . .
Tm3 N4 H4A 110.0 . .
Tm3 N4 H4B 110.0 . .
C8 N4 Tm3 108.6(6) . .
C8 N4 H4A 110.0 . .
C8 N4 H4B 110.0 . .
H4A N4 H4B 108.3 . .
Tm2 N5 H5 107.2 . .
C2 N5 Tm2 108.5(6) . .
C2 N5 H5 107.2 . .
C13 N5 Tm2 114.1(6) . .
C13 N5 C2 112.2(10) . .
C13 N5 H5 107.2 . .
Tm2 N6 H6C 109.2 . .
Tm2 N6 H6D 109.2 . .
C14 N6 Tm2 112.1(6) . .
C14 N6 H6C 109.2 . .
C14 N6 H6D 109.2 . .
H6C N6 H6D 107.9 . .
Tm2 N7 H7 108.1 . .
C5 N7 Tm2 106.5(5) . .
C5 N7 C11 111.0(7) . .
C5 N7 H7 108.1 . .
C11 N7 Tm2 114.8(5) . .
C11 N7 H7 108.1 . .
Tm2 N8 H8C 108.6 . .
Tm2 N8 H8D 108.6 . .
C12 N8 Tm2 114.5(6) . .
C12 N8 H8C 108.6 . .
C12 N8 H8D 108.6 . .
H8C N8 H8D 107.6 . .
Tm1 N9 H9 107.7 . .
C23 N9 Tm1 109.3(5) . .
C23 N9 C24 113.1(7) . .
C23 N9 H9 107.7 . .
C24 N9 Tm1 111.2(5) . .
C24 N9 H9 107.7 . .
Tm1 N10 H10C 109.1 . .
Tm1 N10 H10D 109.1 . .
C25 N10 Tm1 112.5(5) . .
C25 N10 H10C 109.1 . .
C25 N10 H10D 109.1 . .
H10C N10 H10D 107.8 . .

loop_
_geom_bond_atom_site_label_1
_geom_bond_atom_site_label_2
_geom_bond_distance
_geom_bond_site_symmetry_2
Tm1 Tm2 3.4250(6) .
Tm1 Tm3 3.5917(7) .
Tm1 O1W 2.347(5) .
Tm1 O1 2.320(6) .
Tm1 O3 2.253(5) .
Tm1 O5 2.250(6) .
Tm1 N1 2.521(7) .
Tm1 N2 2.544(8) .
Tm1 N9 2.580(7) .
Tm1 N10 2.479(7) .
Tm2 Tm3 3.5960(6) .
Tm2 O1W 2.342(5) .
Tm2 O1 2.271(5) .
Tm2 O3 2.317(6) .
Tm2 O4 2.263(6) .
Tm2 N5 2.551(7) .
Tm2 N6 2.506(7) .
Tm2 N7 2.561(7) .
Tm2 N8 2.531(7) .
Tm3 Tm3 3.7266(8) 3_666
Tm3 O1W 2.343(5) .
Tm3 O1 2.760(6) .
Tm3 O2 2.308(5) .
Tm3 O2 2.228(5) 3_666
Tm3 O4 2.293(5) .
Tm3 O5 2.266(6) .
Tm3 N3 2.550(7) .
Tm3 N4 2.541(8) .
O1W H1W 0.9800 .
O1 C16 1.404(10) .
O2 C10 1.411(10) .
O3 C1 1.402(12) .
O4 C6 1.408(10) .
O5 C22 1.416(9) .
C1 H1A 0.9700 .
C1 H1B 0.9700 .
C1 C2 1.422(15) .
C2 H2A 0.9700 .
C2 H2B 0.9700 .
C2 N5 1.467(14) .
C5 H5A 0.9700 .
C5 H5B 0.9700 .
C5 C6 1.531(13) .
C5 N7 1.472(11) .
C6 H6A 0.9700 .
C6 H6B 0.9700 .
C7 H7A 0.9700 .
C7 H7B 0.9700 .
C7 C8 1.495(13) .
C7 N3 1.496(12) .
C8 H8A 0.9700 .
C8 H8B 0.9700 .
C8 N4 1.441(12) .
C9 H9A 0.9700 .
C9 H9B 0.9700 .
C9 C10 1.485(12) .
C9 N3 1.473(10) .
C10 H10A 0.9700 .
C10 H10B 0.9700 .
C11 H11A 0.9700 .
C11 H11B 0.9700 .
C11 C12 1.499(13) .
C11 N7 1.489(11) .
C12 H12A 0.9700 .
C12 H12B 0.9700 .
C12 N8 1.463(12) .
C13 H13A 0.9700 .
C13 H13B 0.9700 .
C13 C14 1.473(16) .
C13 N5 1.453(12) .
C14 H14A 0.9700 .
C14 H14B 0.9700 .
C14 N6 1.472(12) .
C16 H16A 0.9700 .
C16 H16B 0.9700 .
C16 C17 1.484(14) .
C17 H17A 0.9700 .
C17 H17B 0.9700 .
C17 N1 1.481(11) .
C19 H19A 0.9700 .
C19 H19B 0.9700 .
C19 C20 1.503(14) .
C19 N1 1.457(13) .
C20 H20A 0.9700 .
C20 H20B 0.9700 .
C20 N2 1.451(12) .
C22 H22A 0.9700 .
C22 H22B 0.9700 .
C22 C23 1.508(13) .
C23 H23A 0.9700 .
C23 H23B 0.9700 .
C23 N9 1.464(11) .
C24 H24A 0.9700 .
C24 H24B 0.9700 .
C24 C25 1.529(12) .
C24 N9 1.473(11) .
C25 H25A 0.9700 .
C25 H25B 0.9700 .
C25 N10 1.474(11) .
N1 H1 0.9800 .
N2 H2C 0.8900 .
N2 H2D 0.8900 .
N3 H3 0.9800 .
N4 H4A 0.8900 .
N4 H4B 0.8900 .
N5 H5 0.9800 .
N6 H6C 0.8900 .
N6 H6D 0.8900 .
N7 H7 0.9800 .
N8 H8C 0.8900 .
N8 H8D 0.8900 .
N9 H9 0.9800 .
N10 H10C 0.8900 .
N10 H10D 0.8900 .

loop_
_geom_torsion_atom_site_label_1
_geom_torsion_atom_site_label_2
_geom_torsion_atom_site_label_3
_geom_torsion_atom_site_label_4
_geom_torsion
_geom_torsion_site_symmetry_1
_geom_torsion_site_symmetry_2
_geom_torsion_site_symmetry_3
_geom_torsion_site_symmetry_4
Tm1 O1 C16 C17 31.1(9) . . . .
Tm1 O3 C1 C2 171.5(9) . . . .
Tm1 O5 C22 C23 -51.1(9) . . . .
Tm2 O1 C16 C17 -94.1(9) . . . .
Tm2 O3 C1 C2 38.1(15) . . . .
Tm2 O4 C6 C5 -36.5(9) . . . .
Tm3 O1 C16 C17 139.7(6) . . . .
Tm3 O2 C10 C9 17.4(11) . . . .
Tm3 O2 C10 C9 -171.7(6) 3_666 . . .
Tm3 O4 C6 C5 144.6(6) . . . .
Tm3 O5 C22 C23 132.2(7) . . . .
O1 C16 C17 N1 -57.5(9) . . . .
O3 C1 C2 N5 -47.8(17) . . . .
O5 C22 C23 N9 51.8(10) . . . .
C1 C2 N5 Tm2 33.6(14) . . . .
C1 C2 N5 C13 -93.4(13) . . . .
C6 C5 N7 Tm2 -45.6(8) . . . .
C6 C5 N7 C11 -171.2(7) . . . .
C7 C8 N4 Tm3 61.7(9) . . . .
C8 C7 N3 Tm3 20.4(10) . . . .
C8 C7 N3 C9 141.5(8) . . . .
C10 C9 N3 Tm3 48.5(8) . . . .
C10 C9 N3 C7 -77.8(10) . . . .
C11 C12 N8 Tm2 -46.4(9) . . . .
C12 C11 N7 Tm2 -39.4(9) . . . .
C12 C11 N7 C5 81.5(10) . . . .
C13 C14 N6 Tm2 48.7(11) . . . .
C14 C13 N5 Tm2 37.5(11) . . . .
C14 C13 N5 C2 161.4(10) . . . .
C16 C17 N1 Tm1 50.8(8) . . . .
C16 C17 N1 C19 176.5(8) . . . .
C19 C20 N2 Tm1 51.0(10) . . . .
C20 C19 N1 Tm1 34.5(10) . . . .
C20 C19 N1 C17 -85.1(10) . . . .
C22 C23 N9 Tm1 -29.7(8) . . . .
C22 C23 N9 C24 -154.2(7) . . . .
C24 C25 N10 Tm1 -48.9(9) . . . .
C25 C24 N9 Tm1 -39.3(9) . . . .
C25 C24 N9 C23 84.2(9) . . . .
N1 C19 C20 N2 -57.1(11) . . . .
N3 C7 C8 N4 -54.6(12) . . . .
N3 C9 C10 O2 -46.3(11) . . . .
N5 C13 C14 N6 -57.4(13) . . . .
N7 C5 C6 O4 54.4(10) . . . .
N7 C11 C12 N8 56.0(11) . . . .
N9 C24 C25 N10 59.5(10) . . . .
